data_4120717
loop_
_publ_author_name
'Laura J. Clouston'
'Randall B. Siedschlag'
'P. Alex Rudd'
'Nora Planas'
'Shuxian Hu'
'Adam D. Miller'
'Laura Gagliardi'
'Connie C. Lu'

_publ_section_title
;
 Systematic Variation of Metal-Metal Bond Order in Metal-Chromium
 Complexes
;
_journal_name_full 'Journal of the American Chemical Society'
_journal_page_first 13142
_journal_page_last 13148
_journal_paper_doi 10.1021/ja406506m
_journal_volume 135
_journal_year 2013
_chemical_formula_moiety 'C39 H60 Cr N4 Ni1P3, 0.5(C4 H10 O)'
_chemical_formula_sum 'C41 H65 Cr N4 Ni O0.5 P3'
_chemical_formula_weight 825.62
_chemical_name_systematic
; 
 ? 
;
_space_group_IT_number 2
_symmetry_cell_setting triclinic
_symmetry_space_group_name_Hall '-P 1'
_symmetry_space_group_name_H-M 'P -1'
_atom_sites_solution_hydrogens geom
_atom_sites_solution_primary direct
_atom_sites_solution_secondary difmap
_audit_creation_method SHELXL-97
_cell_angle_alpha 71.694(2)
_cell_angle_beta 83.745(2)
_cell_angle_gamma 81.854(2)
_cell_formula_units_Z 2
_cell_length_a 11.1205(16)
_cell_length_b 14.167(2)
_cell_length_c 14.256(2)
_cell_measurement_reflns_used 9577
_cell_measurement_temperature 173(2)
_cell_measurement_theta_max 27.520
_cell_measurement_theta_min 2.2625
_cell_volume 2105.8(5)
_computing_cell_refinement 'SAINT, Bruker'
_computing_data_collection 'APEX II, Bruker'
_computing_data_reduction 'SAINT, Bruker'
_computing_molecular_graphics 'SHELXTL, Bruker'
_computing_structure_refinement 'SHELXL-97 (Sheldrick, 2008)'
_computing_structure_solution 'SHELXS-97 (Sheldrick, 2008)'
_diffrn_ambient_temperature 173(2)
_diffrn_measured_fraction_theta_full 0.987
_diffrn_measured_fraction_theta_max 0.987
_diffrn_measurement_device_type 'Bruker APEX II CCD'
_diffrn_measurement_method 'area detector, omega scans per phi'
_diffrn_radiation_monochromator graphite
_diffrn_radiation_source 'normal-focus sealed tube'
_diffrn_radiation_type MoK\a
_diffrn_radiation_wavelength 0.71073
_diffrn_reflns_av_R_equivalents 0.0609
_diffrn_reflns_av_sigmaI/netI 0.0771
_diffrn_reflns_limit_h_max 14
_diffrn_reflns_limit_h_min -14
_diffrn_reflns_limit_k_max 18
_diffrn_reflns_limit_k_min -18
_diffrn_reflns_limit_l_max 18
_diffrn_reflns_limit_l_min -18
_diffrn_reflns_number 24583
_diffrn_reflns_theta_full 27.52
_diffrn_reflns_theta_max 27.52
_diffrn_reflns_theta_min 1.51
_exptl_absorpt_coefficient_mu 0.853
_exptl_absorpt_correction_T_max 0.7838
_exptl_absorpt_correction_T_min 0.7265
_exptl_absorpt_correction_type multi-scan
_exptl_absorpt_process_details 'SADABS, R. Blessing, 1995'
_exptl_crystal_colour brown
_exptl_crystal_density_diffrn 1.302
_exptl_crystal_description block
_exptl_crystal_F_000 880
_exptl_crystal_size_max 0.40
_exptl_crystal_size_mid 0.35
_exptl_crystal_size_min 0.30
_refine_diff_density_max 1.656
_refine_diff_density_min -0.985
_refine_diff_density_rms 0.140
_refine_ls_extinction_method none
_refine_ls_goodness_of_fit_ref 1.021
_refine_ls_hydrogen_treatment constr
_refine_ls_matrix_type full
_refine_ls_number_parameters 490
_refine_ls_number_reflns 9577
_refine_ls_number_restraints 4
_refine_ls_restrained_S_all 1.021
_refine_ls_R_factor_all 0.0852
_refine_ls_R_factor_gt 0.0592
_refine_ls_shift/su_max 0.000
_refine_ls_shift/su_mean 0.000
_refine_ls_structure_factor_coef Fsqd
_refine_ls_weighting_details 'calc w=1/[\s^2^(Fo^2^)+(0.1128P)^2^+0.0000P] where P=(Fo^2^+2Fc^2^)/3'
_refine_ls_weighting_scheme calc
_refine_ls_wR_factor_gt 0.1611
_refine_ls_wR_factor_ref 0.1835
_reflns_number_gt 6867
_reflns_number_total 9577
_reflns_threshold_expression >2sigma(I)
_cod_data_source_file ja406506m_si_001.cif
_cod_data_source_block 12080_0m
_cod_original_cell_volume 2105.9(5)
_cod_database_code 4120717

loop_
_symmetry_equiv_pos_as_xyz
'x, y, z'
'-x, -y, -z'

loop_
_atom_site_label
_atom_site_type_symbol
_atom_site_fract_x
_atom_site_fract_y
_atom_site_fract_z
_atom_site_U_iso_or_equiv
_atom_site_adp_type
_atom_site_occupancy
_atom_site_symmetry_multiplicity
_atom_site_calc_flag
_atom_site_refinement_flags
_atom_site_disorder_assembly
_atom_site_disorder_group
Ni1 Ni 0.28046(4) 0.17414(3) 0.16167(3) 0.02183(14) Uani 1 1 d . . .
Cr1 Cr 0.19996(5) 0.26676(4) 0.27488(4) 0.02076(15) Uani 1 1 d . . .
P1 P 0.19482(9) 0.30150(7) 0.04454(7) 0.0251(2) Uani 1 1 d . . .
P2 P 0.46332(8) 0.18140(7) 0.20639(7) 0.0261(2) Uani 1 1 d . . .
P3 P 0.17550(8) 0.04885(7) 0.25222(7) 0.0250(2) Uani 1 1 d . . .
N1 N 0.1286(2) 0.3467(2) 0.3726(2) 0.0203(6) Uani 1 1 d . . .
N2 N 0.1769(3) 0.3992(2) 0.1782(2) 0.0241(6) Uani 1 1 d . . .
N3 N 0.3398(3) 0.2380(3) 0.3548(2) 0.0330(8) Uani 1 1 d . . .
N4 N 0.0702(3) 0.1836(2) 0.3436(2) 0.0298(7) Uani 1 1 d . . .
C1 C 0.1514(3) 0.4514(3) 0.3229(3) 0.0228(7) Uani 1 1 d . . .
C2 C 0.1528(3) 0.5201(3) 0.3718(3) 0.0285(8) Uani 1 1 d . . .
H2A H 0.1424 0.5008 0.4406 0.034 Uiso 1 1 calc R . .
C3 C 0.1699(4) 0.6191(3) 0.3191(3) 0.0325(9) Uani 1 1 d . . .
H3A H 0.1709 0.6660 0.3523 0.039 Uiso 1 1 calc R . .
C4 C 0.1853(4) 0.6466(3) 0.2172(3) 0.0319(8) Uani 1 1 d . . .
H4A H 0.1959 0.7125 0.1816 0.038 Uiso 1 1 calc R . .
C5 C 0.1852(3) 0.5766(3) 0.1668(3) 0.0277(8) Uani 1 1 d . . .
H5A H 0.1950 0.5967 0.0980 0.033 Uiso 1 1 calc R . .
C6 C 0.1704(3) 0.4766(3) 0.2183(3) 0.0228(7) Uani 1 1 d . . .
C7 C 0.1902(4) 0.4219(3) 0.0713(3) 0.0279(8) Uani 1 1 d . . .
H7A H 0.2648 0.4520 0.0451 0.034 Uiso 1 1 calc R . .
H7B H 0.1220 0.4682 0.0413 0.034 Uiso 1 1 calc R . .
C8 C 0.0342(4) 0.3096(3) 0.0149(3) 0.0328(9) Uani 1 1 d . . .
H8A H 0.0159 0.3740 -0.0356 0.039 Uiso 1 1 calc R . .
C9 C -0.0530(4) 0.3092(3) 0.1053(3) 0.0419(10) Uani 1 1 d . . .
H9A H -0.1355 0.3190 0.0870 0.063 Uiso 1 1 calc R . .
H9B H -0.0395 0.3623 0.1300 0.063 Uiso 1 1 calc R . .
H9C H -0.0391 0.2462 0.1559 0.063 Uiso 1 1 calc R . .
C10 C 0.0149(5) 0.2279(3) -0.0288(4) 0.0487(12) Uani 1 1 d . . .
H10A H -0.0686 0.2352 -0.0439 0.073 Uiso 1 1 calc R . .
H10B H 0.0344 0.1634 0.0182 0.073 Uiso 1 1 calc R . .
H10C H 0.0667 0.2336 -0.0883 0.073 Uiso 1 1 calc R . .
C11 C 0.2806(4) 0.3308(3) -0.0789(3) 0.0368(9) Uani 1 1 d . . .
H11A H 0.3531 0.3591 -0.0713 0.044 Uiso 1 1 calc R . .
C12 C 0.2134(5) 0.4112(3) -0.1625(3) 0.0521(13) Uani 1 1 d . . .
H12A H 0.2659 0.4254 -0.2221 0.078 Uiso 1 1 calc R . .
H12B H 0.1910 0.4711 -0.1439 0.078 Uiso 1 1 calc R . .
H12C H 0.1414 0.3871 -0.1736 0.078 Uiso 1 1 calc R . .
C13 C 0.3277(5) 0.2362(3) -0.1073(3) 0.0499(12) Uani 1 1 d . . .
H13A H 0.3793 0.2532 -0.1673 0.075 Uiso 1 1 calc R . .
H13B H 0.2602 0.2060 -0.1174 0.075 Uiso 1 1 calc R . .
H13C H 0.3734 0.1900 -0.0552 0.075 Uiso 1 1 calc R . .
C14 C 0.1948(3) 0.2982(3) 0.4632(2) 0.0235(7) Uani 1 1 d . . .
C15 C 0.1495(3) 0.3050(3) 0.5556(3) 0.0291(8) Uani 1 1 d . . .
H15A H 0.0728 0.3387 0.5633 0.035 Uiso 1 1 calc R . .
C16 C 0.2190(4) 0.2614(3) 0.6361(3) 0.0375(9) Uani 1 1 d . . .
H16A H 0.1889 0.2650 0.6985 0.045 Uiso 1 1 calc R . .
C17 C 0.3330(4) 0.2127(3) 0.6237(3) 0.0433(11) Uani 1 1 d . . .
H17A H 0.3808 0.1860 0.6775 0.052 Uiso 1 1 calc R . .
C18 C 0.3779(4) 0.2027(3) 0.5316(3) 0.0392(10) Uani 1 1 d . . .
H18A H 0.4539 0.1673 0.5252 0.047 Uiso 1 1 calc R . .
C19 C 0.3091(3) 0.2458(3) 0.4486(3) 0.0285(8) Uani 1 1 d . . .
C20 C 0.4581(3) 0.1877(3) 0.3346(3) 0.0336(9) Uani 1 1 d . . .
H20A H 0.4692 0.1208 0.3810 0.040 Uiso 1 1 calc R . .
H20B H 0.5222 0.2246 0.3410 0.040 Uiso 1 1 calc R . .
C21 C 0.5619(4) 0.2811(3) 0.1418(4) 0.0466(11) Uani 1 1 d . . .
H21A H 0.6375 0.2653 0.1758 0.056 Uiso 1 1 calc R . .
C22 C 0.5957(5) 0.2858(5) 0.0350(4) 0.0726(18) Uani 1 1 d . . .
H22A H 0.6270 0.3481 0.0003 0.109 Uiso 1 1 calc R . .
H22B H 0.5248 0.2809 0.0047 0.109 Uiso 1 1 calc R . .
H22C H 0.6566 0.2313 0.0322 0.109 Uiso 1 1 calc R . .
C23 C 0.5013(5) 0.3821(4) 0.1507(6) 0.077(2) Uani 1 1 d . . .
H23A H 0.5537 0.4328 0.1183 0.116 Uiso 1 1 calc R . .
H23B H 0.4869 0.3782 0.2194 0.116 Uiso 1 1 calc R . .
H23C H 0.4252 0.3987 0.1200 0.116 Uiso 1 1 calc R . .
C24 C 0.5673(3) 0.0641(3) 0.2143(3) 0.0334(9) Uani 1 1 d . . .
H24A H 0.5337 0.0124 0.2704 0.040 Uiso 1 1 calc R . .
C25 C 0.5621(5) 0.0296(4) 0.1228(4) 0.0532(13) Uani 1 1 d . . .
H25A H 0.6155 -0.0313 0.1291 0.080 Uiso 1 1 calc R . .
H25B H 0.5874 0.0804 0.0643 0.080 Uiso 1 1 calc R . .
H25C H 0.4803 0.0181 0.1180 0.080 Uiso 1 1 calc R . .
C26 C 0.6985(4) 0.0651(4) 0.2369(4) 0.0574(14) Uani 1 1 d . . .
H26A H 0.7422 -0.0002 0.2456 0.086 Uiso 1 1 calc R . .
H26B H 0.6982 0.0833 0.2963 0.086 Uiso 1 1 calc R . .
H26C H 0.7373 0.1129 0.1828 0.086 Uiso 1 1 calc R . .
C27 C -0.0010(3) 0.3319(3) 0.3862(2) 0.0226(7) Uani 1 1 d . . .
C28 C -0.0916(3) 0.4013(3) 0.4073(3) 0.0270(8) Uani 1 1 d . . .
H28A H -0.0719 0.4616 0.4110 0.032 Uiso 1 1 calc R . .
C29 C -0.2123(3) 0.3808(3) 0.4229(3) 0.0343(9) Uani 1 1 d . . .
H29A H -0.2740 0.4266 0.4377 0.041 Uiso 1 1 calc R . .
C30 C -0.2380(3) 0.2909(3) 0.4160(3) 0.0349(9) Uani 1 1 d . . .
H30A H -0.3183 0.2765 0.4270 0.042 Uiso 1 1 calc R . .
C31 C -0.1483(3) 0.2214(3) 0.3933(3) 0.0325(9) Uani 1 1 d . . .
H31A H -0.1690 0.1613 0.3899 0.039 Uiso 1 1 calc R . .
C32 C -0.0265(3) 0.2413(3) 0.3755(3) 0.0246(7) Uani 1 1 d . . .
C33 C 0.0443(3) 0.0942(3) 0.3247(3) 0.0302(8) Uani 1 1 d . . .
H33A H -0.0282 0.1089 0.2881 0.036 Uiso 1 1 calc R . .
H33B H 0.0294 0.0428 0.3869 0.036 Uiso 1 1 calc R . .
C34 C 0.2390(4) -0.0609(3) 0.3519(3) 0.0348(9) Uani 1 1 d . . .
H34A H 0.1713 -0.0989 0.3854 0.042 Uiso 1 1 calc R . .
C35 C 0.2901(4) -0.0252(3) 0.4286(3) 0.0449(11) Uani 1 1 d . . .
H35A H 0.3143 -0.0818 0.4837 0.067 Uiso 1 1 calc R . .
H35B H 0.2286 0.0191 0.4513 0.067 Uiso 1 1 calc R . .
H35C H 0.3593 0.0097 0.3990 0.067 Uiso 1 1 calc R . .
C36 C 0.3335(4) -0.1316(3) 0.3132(4) 0.0443(11) Uani 1 1 d . . .
H36A H 0.3694 -0.1824 0.3681 0.066 Uiso 1 1 calc R . .
H36B H 0.3957 -0.0945 0.2720 0.066 Uiso 1 1 calc R . .
H36C H 0.2947 -0.1625 0.2754 0.066 Uiso 1 1 calc R . .
C37 C 0.0948(4) -0.0078(3) 0.1792(3) 0.0326(9) Uani 1 1 d . . .
H37A H 0.0324 0.0452 0.1470 0.039 Uiso 1 1 calc R . .
C38 C 0.0254(4) -0.0951(3) 0.2385(4) 0.0433(10) Uani 1 1 d . . .
H38A H -0.0221 -0.1124 0.1953 0.065 Uiso 1 1 calc R . .
H38B H -0.0275 -0.0764 0.2892 0.065 Uiso 1 1 calc R . .
H38C H 0.0820 -0.1516 0.2686 0.065 Uiso 1 1 calc R . .
C39 C 0.1782(4) -0.0315(3) 0.0935(3) 0.0447(11) Uani 1 1 d . . .
H39A H 0.1313 -0.0541 0.0537 0.067 Uiso 1 1 calc R . .
H39B H 0.2423 -0.0830 0.1202 0.067 Uiso 1 1 calc R . .
H39C H 0.2128 0.0277 0.0534 0.067 Uiso 1 1 calc R . .
C43 C -0.474(2) 0.4376(18) 0.6527(15) 0.095(7) Uani 0.50 1 d PD A -1
H43A H -0.4353 0.4482 0.7051 0.143 Uiso 0.50 1 calc PR A -1
H43B H -0.4358 0.3770 0.6404 0.143 Uiso 0.50 1 calc PR A -1
H43C H -0.5586 0.4323 0.6716 0.143 Uiso 0.50 1 calc PR A -1
C42 C -0.4596(12) 0.5272(12) 0.5572(12) 0.088(6) Uani 0.50 1 d PD A -1
H42A H -0.5127 0.5861 0.5626 0.105 Uiso 0.50 1 calc PR A -1
H42B H -0.3762 0.5431 0.5447 0.105 Uiso 0.50 1 calc PR A -1
O1 O -0.4940(18) 0.4932(15) 0.4800(12) 0.074(5) Uani 0.50 1 d PD A -1
C41 C -0.4954(16) 0.5691(13) 0.3874(13) 0.081(6) Uani 0.50 1 d PD A -1
H41A H -0.4190 0.5980 0.3733 0.098 Uiso 0.50 1 calc PR A -1
H41B H -0.5606 0.6217 0.3899 0.098 Uiso 0.50 1 calc PR A -1
C40 C -0.5141(16) 0.5260(16) 0.3062(15) 0.100(6) Uani 0.50 1 d PD A -1
H40A H -0.5089 0.5768 0.2432 0.150 Uiso 0.50 1 calc PR A -1
H40B H -0.5929 0.5026 0.3172 0.150 Uiso 0.50 1 calc PR A -1
H40C H -0.4524 0.4711 0.3065 0.150 Uiso 0.50 1 calc PR A -1

loop_
_atom_site_aniso_label
_atom_site_aniso_U_11
_atom_site_aniso_U_22
_atom_site_aniso_U_33
_atom_site_aniso_U_23
_atom_site_aniso_U_13
_atom_site_aniso_U_12
Ni1 0.0256(2) 0.0202(2) 0.0223(2) -0.01194(19) -0.00124(17) 0.00135(17)
Cr1 0.0235(3) 0.0205(3) 0.0209(3) -0.0116(2) -0.0013(2) 0.0009(2)
P1 0.0352(5) 0.0217(4) 0.0208(4) -0.0115(4) -0.0047(4) 0.0025(4)
P2 0.0226(5) 0.0268(5) 0.0312(5) -0.0143(4) 0.0015(4) -0.0004(4)
P3 0.0277(5) 0.0192(4) 0.0302(5) -0.0110(4) -0.0021(4) -0.0009(4)
N1 0.0224(14) 0.0205(14) 0.0199(14) -0.0100(12) -0.0006(11) -0.0005(11)
N2 0.0336(16) 0.0200(14) 0.0202(14) -0.0095(12) -0.0004(12) -0.0009(12)
N3 0.0236(15) 0.049(2) 0.0333(17) -0.0258(16) -0.0063(13) 0.0092(14)
N4 0.0331(17) 0.0248(16) 0.0367(17) -0.0182(14) 0.0081(14) -0.0080(13)
C1 0.0232(17) 0.0197(16) 0.0270(18) -0.0110(15) -0.0028(14) 0.0029(13)
C2 0.034(2) 0.0300(19) 0.0247(18) -0.0156(16) -0.0021(15) 0.0006(16)
C3 0.042(2) 0.0238(18) 0.039(2) -0.0207(17) -0.0038(18) -0.0008(16)
C4 0.042(2) 0.0200(17) 0.035(2) -0.0108(16) -0.0049(17) -0.0018(16)
C5 0.0322(19) 0.0259(18) 0.0269(18) -0.0115(16) -0.0034(15) -0.0006(15)
C6 0.0249(17) 0.0227(17) 0.0232(17) -0.0106(14) -0.0028(14) -0.0015(14)
C7 0.041(2) 0.0238(18) 0.0215(17) -0.0117(15) -0.0040(15) 0.0010(16)
C8 0.040(2) 0.0280(19) 0.033(2) -0.0113(17) -0.0170(17) 0.0048(16)
C9 0.034(2) 0.046(3) 0.045(2) -0.010(2) -0.0114(19) -0.0009(19)
C10 0.068(3) 0.029(2) 0.054(3) -0.013(2) -0.035(2) 0.002(2)
C11 0.054(3) 0.032(2) 0.0240(19) -0.0141(17) 0.0008(18) 0.0053(19)
C12 0.083(4) 0.040(3) 0.024(2) -0.0063(19) 0.001(2) 0.012(2)
C13 0.066(3) 0.047(3) 0.035(2) -0.021(2) -0.005(2) 0.021(2)
C14 0.0257(17) 0.0254(18) 0.0214(17) -0.0094(15) -0.0034(14) -0.0031(14)
C15 0.034(2) 0.0288(19) 0.0291(19) -0.0169(16) -0.0010(16) 0.0007(15)
C16 0.047(2) 0.044(2) 0.0250(19) -0.0170(18) -0.0078(17) 0.0021(19)
C17 0.052(3) 0.049(3) 0.033(2) -0.020(2) -0.0217(19) 0.010(2)
C18 0.037(2) 0.047(3) 0.039(2) -0.025(2) -0.0141(18) 0.0127(19)
C19 0.0299(19) 0.0303(19) 0.0306(19) -0.0182(17) -0.0053(15) 0.0024(15)
C20 0.0233(18) 0.044(2) 0.041(2) -0.027(2) -0.0045(16) 0.0041(16)
C21 0.030(2) 0.043(3) 0.063(3) -0.010(2) 0.001(2) -0.0102(19)
C22 0.053(3) 0.087(4) 0.060(4) 0.005(3) 0.014(3) -0.027(3)
C23 0.046(3) 0.033(3) 0.141(6) -0.011(3) -0.001(3) -0.006(2)
C24 0.0260(19) 0.033(2) 0.046(2) -0.0235(19) -0.0002(17) 0.0050(16)
C25 0.058(3) 0.055(3) 0.059(3) -0.042(3) 0.006(2) 0.006(2)
C26 0.030(2) 0.053(3) 0.091(4) -0.032(3) -0.008(2) 0.015(2)
C27 0.0262(17) 0.0242(17) 0.0189(16) -0.0100(14) -0.0027(13) 0.0012(14)
C28 0.0293(18) 0.0257(18) 0.0295(19) -0.0166(16) -0.0008(15) 0.0034(15)
C29 0.0258(19) 0.039(2) 0.041(2) -0.0189(19) -0.0018(16) 0.0046(16)
C30 0.0242(19) 0.046(2) 0.038(2) -0.0172(19) 0.0010(16) -0.0049(17)
C31 0.032(2) 0.034(2) 0.037(2) -0.0191(18) 0.0048(17) -0.0088(16)
C32 0.0274(18) 0.0265(18) 0.0219(17) -0.0119(15) 0.0010(14) -0.0011(14)
C33 0.034(2) 0.0229(18) 0.037(2) -0.0158(17) 0.0043(16) -0.0034(15)
C34 0.036(2) 0.0232(19) 0.041(2) -0.0031(17) -0.0038(17) -0.0047(16)
C35 0.048(3) 0.045(3) 0.037(2) 0.000(2) -0.011(2) -0.012(2)
C36 0.042(2) 0.027(2) 0.059(3) -0.007(2) -0.010(2) 0.0038(18)
C37 0.037(2) 0.0254(19) 0.042(2) -0.0200(18) -0.0061(17) 0.0001(16)
C38 0.041(2) 0.035(2) 0.064(3) -0.026(2) -0.004(2) -0.0092(18)
C39 0.063(3) 0.038(2) 0.044(2) -0.030(2) -0.002(2) -0.004(2)
C43 0.050(12) 0.13(2) 0.104(18) -0.038(15) 0.016(10) -0.020(12)
C42 0.026(6) 0.118(13) 0.154(16) -0.095(13) -0.012(7) 0.005(7)
O1 0.031(5) 0.060(7) 0.120(14) -0.029(8) 0.027(8) 0.005(4)
C41 0.039(9) 0.065(9) 0.123(17) -0.020(10) 0.004(8) 0.023(7)
C40 0.056(9) 0.126(15) 0.136(17) -0.077(13) -0.009(10) 0.015(9)

loop_
_atom_type_symbol
_atom_type_description
_atom_type_scat_dispersion_real
_atom_type_scat_dispersion_imag
_atom_type_scat_source
C C 0.0033 0.0016 'International Tables Vol C Tables 4.2.6.8 and 6.1.1.4'
H H 0.0000 0.0000 'International Tables Vol C Tables 4.2.6.8 and 6.1.1.4'
N N 0.0061 0.0033 'International Tables Vol C Tables 4.2.6.8 and 6.1.1.4'
P P 0.1023 0.0942 'International Tables Vol C Tables 4.2.6.8 and 6.1.1.4'
Cr Cr 0.3209 0.6236 'International Tables Vol C Tables 4.2.6.8 and 6.1.1.4'
Ni Ni 0.3393 1.1124 'International Tables Vol C Tables 4.2.6.8 and 6.1.1.4'
O O 0.0106 0.0060 'International Tables Vol C Tables 4.2.6.8 and 6.1.1.4'

loop_
_geom_angle_atom_site_label_1
_geom_angle_atom_site_label_2
_geom_angle_atom_site_label_3
_geom_angle
P1 Ni1 P2 119.66(4)
P1 Ni1 P3 121.15(4)
P2 Ni1 P3 118.51(4)
P1 Ni1 Cr1 86.34(3)
P2 Ni1 Cr1 86.59(3)
P3 Ni1 Cr1 88.85(3)
N3 Cr1 N2 116.97(14)
N3 Cr1 N4 111.14(14)
N2 Cr1 N4 125.95(13)
N3 Cr1 N1 82.17(12)
N2 Cr1 N1 81.98(11)
N4 Cr1 N1 81.53(12)
N3 Cr1 Ni1 98.31(9)
N2 Cr1 Ni1 98.00(8)
N4 Cr1 Ni1 98.06(9)
N1 Cr1 Ni1 179.46(8)
C7 P1 C8 99.88(17)
C7 P1 C11 100.47(18)
C8 P1 C11 103.74(19)
C7 P1 Ni1 111.96(12)
C8 P1 Ni1 122.40(13)
C11 P1 Ni1 115.26(13)
C20 P2 C21 100.2(2)
C20 P2 C24 101.74(18)
C21 P2 C24 103.08(19)
C20 P2 Ni1 112.26(12)
C21 P2 Ni1 124.48(16)
C24 P2 Ni1 112.19(13)
C33 P3 C34 99.01(18)
C33 P3 C37 100.07(18)
C34 P3 C37 103.67(18)
C33 P3 Ni1 111.31(12)
C34 P3 Ni1 124.35(13)
C37 P3 Ni1 114.83(13)
C27 N1 C1 113.7(3)
C27 N1 C14 113.4(3)
C1 N1 C14 114.0(3)
C27 N1 Cr1 103.37(19)
C1 N1 Cr1 106.3(2)
C14 N1 Cr1 104.85(19)
C6 N2 C7 118.6(3)
C6 N2 Cr1 113.8(2)
C7 N2 Cr1 126.4(2)
C19 N3 C20 118.9(3)
C19 N3 Cr1 112.9(2)
C20 N3 Cr1 126.3(2)
C32 N4 C33 117.5(3)
C32 N4 Cr1 110.3(2)
C33 N4 Cr1 125.9(2)
C2 C1 C6 121.9(3)
C2 C1 N1 123.6(3)
C6 C1 N1 114.5(3)
C1 C2 C3 120.3(3)
C1 C2 H2A 119.8
C3 C2 H2A 119.8
C4 C3 C2 119.2(3)
C4 C3 H3A 120.4
C2 C3 H3A 120.4
C3 C4 C5 120.8(4)
C3 C4 H4A 119.6
C5 C4 H4A 119.6
C4 C5 C6 120.9(3)
C4 C5 H5A 119.5
C6 C5 H5A 119.5
N2 C6 C5 126.6(3)
N2 C6 C1 116.5(3)
C5 C6 C1 116.8(3)
N2 C7 P1 106.6(2)
N2 C7 H7A 110.4
P1 C7 H7A 110.4
N2 C7 H7B 110.4
P1 C7 H7B 110.4
H7A C7 H7B 108.6
C9 C8 C10 111.7(4)
C9 C8 P1 111.0(3)
C10 C8 P1 112.1(3)
C9 C8 H8A 107.2
C10 C8 H8A 107.2
P1 C8 H8A 107.2
C8 C9 H9A 109.5
C8 C9 H9B 109.5
H9A C9 H9B 109.5
C8 C9 H9C 109.5
H9A C9 H9C 109.5
H9B C9 H9C 109.5
C8 C10 H10A 109.5
C8 C10 H10B 109.5
H10A C10 H10B 109.5
C8 C10 H10C 109.5
H10A C10 H10C 109.5
H10B C10 H10C 109.5
C13 C11 C12 112.1(3)
C13 C11 P1 111.7(3)
C12 C11 P1 114.8(3)
C13 C11 H11A 105.8
C12 C11 H11A 105.8
P1 C11 H11A 105.8
C11 C12 H12A 109.5
C11 C12 H12B 109.5
H12A C12 H12B 109.5
C11 C12 H12C 109.5
H12A C12 H12C 109.5
H12B C12 H12C 109.5
C11 C13 H13A 109.5
C11 C13 H13B 109.5
H13A C13 H13B 109.5
C11 C13 H13C 109.5
H13A C13 H13C 109.5
H13B C13 H13C 109.5
C15 C14 C19 122.0(3)
C15 C14 N1 122.9(3)
C19 C14 N1 115.1(3)
C16 C15 C14 119.6(3)
C16 C15 H15A 120.2
C14 C15 H15A 120.2
C17 C16 C15 119.8(4)
C17 C16 H16A 120.1
C15 C16 H16A 120.1
C16 C17 C18 121.1(4)
C16 C17 H17A 119.5
C18 C17 H17A 119.5
C17 C18 C19 120.3(4)
C17 C18 H18A 119.8
C19 C18 H18A 119.8
N3 C19 C18 126.4(3)
N3 C19 C14 116.5(3)
C18 C19 C14 117.1(3)
N3 C20 P2 107.3(3)
N3 C20 H20A 110.3
P2 C20 H20A 110.3
N3 C20 H20B 110.3
P2 C20 H20B 110.3
H20A C20 H20B 108.5
C22 C21 C23 111.5(5)
C22 C21 P2 112.6(4)
C23 C21 P2 110.2(3)
C22 C21 H21A 107.4
C23 C21 H21A 107.4
P2 C21 H21A 107.4
C21 C22 H22A 109.5
C21 C22 H22B 109.5
H22A C22 H22B 109.5
C21 C22 H22C 109.5
H22A C22 H22C 109.5
H22B C22 H22C 109.5
C21 C23 H23A 109.5
C21 C23 H23B 109.5
H23A C23 H23B 109.5
C21 C23 H23C 109.5
H23A C23 H23C 109.5
H23B C23 H23C 109.5
C26 C24 C25 111.8(4)
C26 C24 P2 115.9(3)
C25 C24 P2 111.1(3)
C26 C24 H24A 105.7
C25 C24 H24A 105.7
P2 C24 H24A 105.7
C24 C25 H25A 109.5
C24 C25 H25B 109.5
H25A C25 H25B 109.5
C24 C25 H25C 109.5
H25A C25 H25C 109.5
H25B C25 H25C 109.5
C24 C26 H26A 109.5
C24 C26 H26B 109.5
H26A C26 H26B 109.5
C24 C26 H26C 109.5
H26A C26 H26C 109.5
H26B C26 H26C 109.5
C28 C27 C32 122.2(3)
C28 C27 N1 123.0(3)
C32 C27 N1 114.8(3)
C27 C28 C29 120.0(3)
C27 C28 H28A 120.0
C29 C28 H28A 120.0
C30 C29 C28 118.4(3)
C30 C29 H29A 120.8
C28 C29 H29A 120.8
C29 C30 C31 122.2(4)
C29 C30 H30A 118.9
C31 C30 H30A 118.9
C30 C31 C32 120.3(4)
C30 C31 H31A 119.9
C32 C31 H31A 119.9
N4 C32 C31 126.5(3)
N4 C32 C27 116.6(3)
C31 C32 C27 116.8(3)
N4 C33 P3 109.4(3)
N4 C33 H33A 109.8
P3 C33 H33A 109.8
N4 C33 H33B 109.8
P3 C33 H33B 109.8
H33A C33 H33B 108.2
C36 C34 C35 111.6(4)
C36 C34 P3 113.4(3)
C35 C34 P3 109.7(3)
C36 C34 H34A 107.3
C35 C34 H34A 107.3
P3 C34 H34A 107.3
C34 C35 H35A 109.5
C34 C35 H35B 109.5
H35A C35 H35B 109.5
C34 C35 H35C 109.5
H35A C35 H35C 109.5
H35B C35 H35C 109.5
C34 C36 H36A 109.5
C34 C36 H36B 109.5
H36A C36 H36B 109.5
C34 C36 H36C 109.5
H36A C36 H36C 109.5
H36B C36 H36C 109.5
C38 C37 C39 112.1(3)
C38 C37 P3 116.1(3)
C39 C37 P3 112.0(3)
C38 C37 H37A 105.1
C39 C37 H37A 105.1
P3 C37 H37A 105.1
C37 C38 H38A 109.5
C37 C38 H38B 109.5
H38A C38 H38B 109.5
C37 C38 H38C 109.5
H38A C38 H38C 109.5
H38B C38 H38C 109.5
C37 C39 H39A 109.5
C37 C39 H39B 109.5
H39A C39 H39B 109.5
C37 C39 H39C 109.5
H39A C39 H39C 109.5
H39B C39 H39C 109.5
O1 C42 C43 104.3(16)
O1 C42 H42A 110.9
C43 C42 H42A 110.9
O1 C42 H42B 110.9
C43 C42 H42B 110.9
H42A C42 H42B 108.9
C41 O1 C42 112.2(17)
O1 C41 C40 110.2(16)
O1 C41 H41A 109.6
C40 C41 H41A 109.6
O1 C41 H41B 109.6
C40 C41 H41B 109.6
H41A C41 H41B 108.1

loop_
_geom_bond_atom_site_label_1
_geom_bond_atom_site_label_2
_geom_bond_distance
Ni1 P1 2.2176(10)
Ni1 P2 2.2215(10)
Ni1 P3 2.2357(11)
Ni1 Cr1 2.4105(7)
Cr1 N3 1.948(3)
Cr1 N2 1.950(3)
Cr1 N4 1.970(3)
Cr1 N1 2.086(3)
P1 C7 1.855(4)
P1 C8 1.859(4)
P1 C11 1.862(4)
P2 C20 1.852(4)
P2 C21 1.856(4)
P2 C24 1.865(4)
P3 C33 1.853(4)
P3 C34 1.859(4)
P3 C37 1.862(4)
N1 C27 1.470(4)
N1 C1 1.474(4)
N1 C14 1.478(4)
N2 C6 1.378(4)
N2 C7 1.450(4)
N3 C19 1.378(5)
N3 C20 1.450(4)
N4 C32 1.382(4)
N4 C33 1.447(5)
C1 C2 1.366(5)
C1 C6 1.419(5)
C2 C3 1.397(5)
C2 H2A 0.9300
C3 C4 1.379(5)
C3 H3A 0.9300
C4 C5 1.395(5)
C4 H4A 0.9300
C5 C6 1.399(5)
C5 H5A 0.9300
C7 H7A 0.9700
C7 H7B 0.9700
C8 C9 1.525(6)
C8 C10 1.526(5)
C8 H8A 0.9800
C9 H9A 0.9600
C9 H9B 0.9600
C9 H9C 0.9600
C10 H10A 0.9600
C10 H10B 0.9600
C10 H10C 0.9600
C11 C13 1.527(5)
C11 C12 1.541(6)
C11 H11A 0.9800
C12 H12A 0.9600
C12 H12B 0.9600
C12 H12C 0.9600
C13 H13A 0.9600
C13 H13B 0.9600
C13 H13C 0.9600
C14 C15 1.385(5)
C14 C19 1.408(5)
C15 C16 1.382(5)
C15 H15A 0.9300
C16 C17 1.377(6)
C16 H16A 0.9300
C17 C18 1.396(6)
C17 H17A 0.9300
C18 C19 1.404(5)
C18 H18A 0.9300
C20 H20A 0.9700
C20 H20B 0.9700
C21 C22 1.510(7)
C21 C23 1.530(7)
C21 H21A 0.9800
C22 H22A 0.9600
C22 H22B 0.9600
C22 H22C 0.9600
C23 H23A 0.9600
C23 H23B 0.9600
C23 H23C 0.9600
C24 C26 1.531(6)
C24 C25 1.538(6)
C24 H24A 0.9800
C25 H25A 0.9600
C25 H25B 0.9600
C25 H25C 0.9600
C26 H26A 0.9600
C26 H26B 0.9600
C26 H26C 0.9600
C27 C28 1.381(5)
C27 C32 1.409(5)
C28 C29 1.393(5)
C28 H28A 0.9300
C29 C30 1.378(6)
C29 H29A 0.9300
C30 C31 1.387(5)
C30 H30A 0.9300
C31 C32 1.403(5)
C31 H31A 0.9300
C33 H33A 0.9700
C33 H33B 0.9700
C34 C36 1.528(6)
C34 C35 1.529(6)
C34 H34A 0.9800
C35 H35A 0.9600
C35 H35B 0.9600
C35 H35C 0.9600
C36 H36A 0.9600
C36 H36B 0.9600
C36 H36C 0.9600
C37 C38 1.520(6)
C37 C39 1.546(6)
C37 H37A 0.9800
C38 H38A 0.9600
C38 H38B 0.9600
C38 H38C 0.9600
C39 H39A 0.9600
C39 H39B 0.9600
C39 H39C 0.9600
C43 C42 1.553(17)
C43 H43A 0.9600
C43 H43B 0.9600
C43 H43C 0.9600
C42 O1 1.438(18)
C42 H42A 0.9700
C42 H42B 0.9700
O1 C41 1.417(17)
C41 C40 1.513(16)
C41 H41A 0.9700
C41 H41B 0.9700
C40 H40A 0.9600
C40 H40B 0.9600
C40 H40C 0.9600

loop_
_geom_torsion_atom_site_label_1
_geom_torsion_atom_site_label_2
_geom_torsion_atom_site_label_3
_geom_torsion_atom_site_label_4
_geom_torsion
P1 Ni1 Cr1 N3 -139.55(11)
P2 Ni1 Cr1 N3 -19.51(11)
P3 Ni1 Cr1 N3 99.14(11)
P1 Ni1 Cr1 N2 -20.65(10)
P2 Ni1 Cr1 N2 99.39(9)
P3 Ni1 Cr1 N2 -141.96(9)
P1 Ni1 Cr1 N4 107.57(10)
P2 Ni1 Cr1 N4 -132.39(10)
P3 Ni1 Cr1 N4 -13.74(10)
P1 Ni1 Cr1 N1 67(9)
P2 Ni1 Cr1 N1 -173(93)
P3 Ni1 Cr1 N1 -54(9)
P2 Ni1 P1 C7 -52.89(14)
P3 Ni1 P1 C7 117.51(14)
Cr1 Ni1 P1 C7 31.07(14)
P2 Ni1 P1 C8 -171.25(15)
P3 Ni1 P1 C8 -0.85(16)
Cr1 Ni1 P1 C8 -87.28(15)
P2 Ni1 P1 C11 61.12(16)
P3 Ni1 P1 C11 -128.48(16)
Cr1 Ni1 P1 C11 145.09(16)
P1 Ni1 P2 C20 112.87(15)
P3 Ni1 P2 C20 -57.79(16)
Cr1 Ni1 P2 C20 29.04(15)
P1 Ni1 P2 C21 -8.1(2)
P3 Ni1 P2 C21 -178.72(19)
Cr1 Ni1 P2 C21 -91.89(19)
P1 Ni1 P2 C24 -133.28(15)
P3 Ni1 P2 C24 56.07(16)
Cr1 Ni1 P2 C24 142.89(15)
P1 Ni1 P3 C33 -61.90(15)
P2 Ni1 P3 C33 108.61(14)
Cr1 Ni1 P3 C33 23.13(14)
P1 Ni1 P3 C34 -179.95(17)
P2 Ni1 P3 C34 -9.43(17)
Cr1 Ni1 P3 C34 -94.92(17)
P1 Ni1 P3 C37 50.88(14)
P2 Ni1 P3 C37 -138.60(14)
Cr1 Ni1 P3 C37 135.91(14)
N3 Cr1 N1 C27 -144.1(2)
N2 Cr1 N1 C27 97.1(2)
N4 Cr1 N1 C27 -31.2(2)
Ni1 Cr1 N1 C27 9(9)
N3 Cr1 N1 C1 95.9(2)
N2 Cr1 N1 C1 -22.8(2)
N4 Cr1 N1 C1 -151.2(2)
Ni1 Cr1 N1 C1 -111(9)
N3 Cr1 N1 C14 -25.1(2)
N2 Cr1 N1 C14 -143.9(2)
N4 Cr1 N1 C14 87.8(2)
Ni1 Cr1 N1 C14 128(9)
N3 Cr1 N2 C6 -55.5(3)
N4 Cr1 N2 C6 94.8(3)
N1 Cr1 N2 C6 21.4(2)
Ni1 Cr1 N2 C6 -159.1(2)
N3 Cr1 N2 C7 111.5(3)
N4 Cr1 N2 C7 -98.2(3)
N1 Cr1 N2 C7 -171.6(3)
Ni1 Cr1 N2 C7 7.9(3)
N2 Cr1 N3 C19 100.9(3)
N4 Cr1 N3 C19 -53.7(3)
N1 Cr1 N3 C19 24.0(3)
Ni1 Cr1 N3 C19 -155.7(3)
N2 Cr1 N3 C20 -95.5(4)
N4 Cr1 N3 C20 109.9(3)
N1 Cr1 N3 C20 -172.3(4)
Ni1 Cr1 N3 C20 7.9(4)
N3 Cr1 N4 C32 108.1(3)
N2 Cr1 N4 C32 -43.7(3)
N1 Cr1 N4 C32 29.9(2)
Ni1 Cr1 N4 C32 -149.8(2)
N3 Cr1 N4 C33 -101.0(3)
N2 Cr1 N4 C33 107.2(3)
N1 Cr1 N4 C33 -179.1(3)
Ni1 Cr1 N4 C33 1.2(3)
C27 N1 C1 C2 87.7(4)
C14 N1 C1 C2 -44.3(4)
Cr1 N1 C1 C2 -159.2(3)
C27 N1 C1 C6 -91.4(3)
C14 N1 C1 C6 136.6(3)
Cr1 N1 C1 C6 21.6(3)
C6 C1 C2 C3 1.8(5)
N1 C1 C2 C3 -177.2(3)
C1 C2 C3 C4 0.0(6)
C2 C3 C4 C5 -0.7(6)
C3 C4 C5 C6 -0.5(6)
C7 N2 C6 C5 -5.5(5)
Cr1 N2 C6 C5 162.6(3)
C7 N2 C6 C1 177.0(3)
Cr1 N2 C6 C1 -14.9(4)
C4 C5 C6 N2 -175.3(3)
C4 C5 C6 C1 2.2(5)
C2 C1 C6 N2 174.9(3)
N1 C1 C6 N2 -6.0(4)
C2 C1 C6 C5 -2.9(5)
N1 C1 C6 C5 176.3(3)
C6 N2 C7 P1 -179.7(3)
Cr1 N2 C7 P1 13.8(4)
C8 P1 C7 N2 98.9(3)
C11 P1 C7 N2 -155.0(3)
Ni1 P1 C7 N2 -32.1(3)
C7 P1 C8 C9 -64.6(3)
C11 P1 C8 C9 -168.1(3)
Ni1 P1 C8 C9 59.4(3)
C7 P1 C8 C10 169.6(3)
C11 P1 C8 C10 66.2(3)
Ni1 P1 C8 C10 -66.3(3)
C7 P1 C11 C13 164.7(3)
C8 P1 C11 C13 -92.3(3)
Ni1 P1 C11 C13 44.2(4)
C7 P1 C11 C12 -66.3(4)
C8 P1 C11 C12 36.7(4)
Ni1 P1 C11 C12 173.2(3)
C27 N1 C14 C15 -45.7(4)
C1 N1 C14 C15 86.5(4)
Cr1 N1 C14 C15 -157.7(3)
C27 N1 C14 C19 135.5(3)
C1 N1 C14 C19 -92.3(4)
Cr1 N1 C14 C19 23.5(3)
C19 C14 C15 C16 1.6(6)
N1 C14 C15 C16 -177.0(3)
C14 C15 C16 C17 0.7(6)
C15 C16 C17 C18 -2.8(7)
C16 C17 C18 C19 2.5(7)
C20 N3 C19 C18 -5.2(6)
Cr1 N3 C19 C18 159.8(4)
C20 N3 C19 C14 178.0(4)
Cr1 N3 C19 C14 -17.1(4)
C17 C18 C19 N3 -176.9(4)
C17 C18 C19 C14 -0.1(6)
C15 C14 C19 N3 175.2(4)
N1 C14 C19 N3 -6.0(5)
C15 C14 C19 C18 -1.9(6)
N1 C14 C19 C18 176.9(3)
C19 N3 C20 P2 175.2(3)
Cr1 N3 C20 P2 12.5(4)
C21 P2 C20 N3 104.2(3)
C24 P2 C20 N3 -150.0(3)
Ni1 P2 C20 N3 -29.8(3)
C20 P2 C21 C22 173.2(4)
C24 P2 C21 C22 68.4(4)
Ni1 P2 C21 C22 -60.6(4)
C20 P2 C21 C23 -61.7(4)
C24 P2 C21 C23 -166.4(4)
Ni1 P2 C21 C23 64.6(5)
C20 P2 C24 C26 -64.3(4)
C21 P2 C24 C26 39.2(4)
Ni1 P2 C24 C26 175.5(3)
C20 P2 C24 C25 166.6(3)
C21 P2 C24 C25 -89.9(3)
Ni1 P2 C24 C25 46.4(3)
C1 N1 C27 C28 -36.0(4)
C14 N1 C27 C28 96.3(4)
Cr1 N1 C27 C28 -150.8(3)
C1 N1 C27 C32 143.6(3)
C14 N1 C27 C32 -84.1(4)
Cr1 N1 C27 C32 28.8(3)
C32 C27 C28 C29 2.8(5)
N1 C27 C28 C29 -177.6(3)
C27 C28 C29 C30 -0.5(6)
C28 C29 C30 C31 -0.6(6)
C29 C30 C31 C32 -0.6(6)
C33 N4 C32 C31 1.2(6)
Cr1 N4 C32 C31 154.9(3)
C33 N4 C32 C27 -175.3(3)
Cr1 N4 C32 C27 -21.6(4)
C30 C31 C32 N4 -173.8(4)
C30 C31 C32 C27 2.7(5)
C28 C27 C32 N4 173.0(3)
N1 C27 C32 N4 -6.7(4)
C28 C27 C32 C31 -3.9(5)
N1 C27 C32 C31 176.5(3)
C32 N4 C33 P3 164.9(3)
Cr1 N4 C33 P3 15.8(4)
C34 P3 C33 N4 105.7(3)
C37 P3 C33 N4 -148.5(3)
Ni1 P3 C33 N4 -26.7(3)
C33 P3 C34 C36 166.8(3)
C37 P3 C34 C36 64.0(3)
Ni1 P3 C34 C36 -69.6(3)
C33 P3 C34 C35 -67.7(3)
C37 P3 C34 C35 -170.5(3)
Ni1 P3 C34 C35 55.9(3)
C33 P3 C37 C38 -62.4(3)
C34 P3 C37 C38 39.6(3)
Ni1 P3 C37 C38 178.4(2)
C33 P3 C37 C39 167.0(3)
C34 P3 C37 C39 -91.0(3)
Ni1 P3 C37 C39 47.8(3)
C43 C42 O1 C41 175.6(19)
C42 O1 C41 C40 171.8(12)
